data_4318395
loop_
_publ_author_name
'William J. Hunks'
'Michael C. Jennings'
'Richard J. Puddephatt'

_publ_section_title
;
 Supramolecular Gold(I) Thiobarbiturate Chemistry: Combining Aurophilicity
 and Hydrogen Bonding to Make Polymers, Sheets, and Networks
;
_journal_name_full 'Inorganic Chemistry'
_journal_page_first 4590
_journal_page_last 4598
_journal_paper_doi 10.1021/ic020178h
_journal_volume 41
_journal_year 2002
_chemical_formula_sum 'C26 H22 Au N2 O3 P S'
_chemical_formula_weight 670.45
_chemical_name_systematic
;
  ?
;
_space_group_IT_number 14
_symmetry_cell_setting monoclinic
_symmetry_space_group_name_Hall '-P 2yn'
_symmetry_space_group_name_H-M 'P 1 21/n 1'
_atom_sites_solution_hydrogens geom
_atom_sites_solution_primary direct
_atom_sites_solution_secondary difmap
_audit_creation_method SHELXL-97
_cell_angle_alpha 90.00
_cell_angle_beta 108.6790(10)
_cell_angle_gamma 90.00
_cell_formula_units_Z 4
_cell_length_a 8.92620(10)
_cell_length_b 27.9619(3)
_cell_length_c 11.0625(2)
_cell_measurement_temperature 294(2)
_cell_volume 2615.69(6)
_computing_cell_refinement 'Nonius DENZO'
_computing_data_collection 'Nonius COLLECT'
_computing_data_reduction 'Nonius DENZO'
_computing_molecular_graphics 'Bruker SHELXTL'
_computing_publication_material 'Bruker SHELXTL'
_computing_structure_refinement 'SHELXL-97 (Sheldrick, 1997)'
_computing_structure_solution 'SHELXS-97 (Sheldrick, 1990)'
_diffrn_ambient_temperature 294(2)
_diffrn_measured_fraction_theta_full 0.985
_diffrn_measured_fraction_theta_max 0.985
_diffrn_measurement_device_type 'Nonius Kappa CCD'
_diffrn_measurement_method 'phi/omega scans'
_diffrn_radiation_monochromator graphite
_diffrn_radiation_source 'fine-focus sealed tube'
_diffrn_radiation_type MoK\a
_diffrn_radiation_wavelength 0.71073
_diffrn_reflns_av_R_equivalents 0.070
_diffrn_reflns_av_sigmaI/netI 0.1873
_diffrn_reflns_limit_h_max 10
_diffrn_reflns_limit_h_min -10
_diffrn_reflns_limit_k_max 33
_diffrn_reflns_limit_k_min -33
_diffrn_reflns_limit_l_max 13
_diffrn_reflns_limit_l_min -13
_diffrn_reflns_number 19279
_diffrn_reflns_theta_full 25.02
_diffrn_reflns_theta_max 25.02
_diffrn_reflns_theta_min 2.57
_exptl_absorpt_coefficient_mu 5.794
_exptl_absorpt_correction_T_max 0.8929
_exptl_absorpt_correction_T_min 0.5950
_exptl_absorpt_correction_type integration
_exptl_crystal_colour colourless
_exptl_crystal_density_diffrn 1.703
_exptl_crystal_density_method 'not measured'
_exptl_crystal_description needle
_exptl_crystal_F_000 1304
_exptl_crystal_size_max 0.10
_exptl_crystal_size_mid 0.08
_exptl_crystal_size_min 0.02
_refine_diff_density_max 0.826
_refine_diff_density_min -0.669
_refine_diff_density_rms 0.108
_refine_ls_extinction_method none
_refine_ls_goodness_of_fit_ref 0.961
_refine_ls_hydrogen_treatment mixed
_refine_ls_matrix_type full
_refine_ls_number_parameters 282
_refine_ls_number_reflns 4547
_refine_ls_number_restraints 0
_refine_ls_restrained_S_all 0.961
_refine_ls_R_factor_all 0.0674
_refine_ls_R_factor_gt 0.0354
_refine_ls_shift/su_max 0.197
_refine_ls_shift/su_mean 0.011
_refine_ls_structure_factor_coef Fsqd
_refine_ls_weighting_details 'calc w=1/[\s^2^(Fo^2^)+(0.0332P)^2^+0.0000P] where P=(Fo^2^+2Fc^2^)/3'
_refine_ls_weighting_scheme calc
_refine_ls_wR_factor_gt 0.0673
_refine_ls_wR_factor_ref 0.0738
_reflns_number_gt 3155
_reflns_number_total 4547
_reflns_threshold_expression >2sigma(I)
_cod_data_source_file ic020178h_1.cif
_cod_data_source_block complex1
_cod_depositor_comments
;
The following automatic conversions were performed:

'_symmetry_cell_setting' value 'Monoclinic' changed to 'monoclinic'
according to the built-in table from CIF Core dictionary named
'cif_core.dic' version 2.4.1 from 2010-06-29.

Automatic conversion script
Id: cif_fix_values 1646 2011-03-28 12:23:43Z adriana 
;
_cod_database_code 4318395

loop_
_symmetry_equiv_pos_as_xyz
'x, y, z'
'-x+1/2, y+1/2, -z+1/2'
'-x, -y, -z'
'x-1/2, -y-1/2, z-1/2'

loop_
_atom_site_label
_atom_site_type_symbol
_atom_site_fract_x
_atom_site_fract_y
_atom_site_fract_z
_atom_site_U_iso_or_equiv
_atom_site_adp_type
_atom_site_occupancy
_atom_site_symmetry_multiplicity
_atom_site_calc_flag
_atom_site_refinement_flags
_atom_site_disorder_assembly
_atom_site_disorder_group
Au Au 0.24045(3) 0.132372(6) 0.10601(2) 0.04389(10) Uani 1 1 d . . .
P P 0.2870(2) 0.17998(5) -0.04253(15) 0.0437(4) Uani 1 1 d . . .
S S 0.2060(2) 0.09427(4) 0.27944(13) 0.0530(4) Uani 1 1 d . . .
C1 C 0.2360(7) 0.03403(16) 0.2566(5) 0.0419(15) Uani 1 1 d . . .
N2 N 0.3397(6) 0.01012(13) 0.3496(4) 0.0456(13) Uani 1 1 d . . .
H2A H 0.3910 0.0254 0.4178 0.055 Uiso 1 1 calc R . .
C3 C 0.3705(7) -0.03922(17) 0.3425(5) 0.0468(16) Uani 1 1 d . . .
C4 C 0.2827(7) -0.06265(17) 0.2310(5) 0.0503(17) Uani 1 1 d . . .
H4A H 0.3004 -0.0950 0.2214 0.060 Uiso 1 1 calc R . .
C5 C 0.1692(8) -0.03869(18) 0.1340(5) 0.0492(16) Uani 1 1 d . . .
N6 N 0.1524(6) 0.01146(13) 0.1512(4) 0.0471(13) Uani 1 1 d . . .
O7 O 0.4724(5) -0.05706(12) 0.4367(4) 0.0674(14) Uani 1 1 d . . .
O8 O 0.0788(5) -0.05671(12) 0.0340(4) 0.0721(15) Uani 1 1 d . . .
H8A H 0.0242 -0.0357 -0.0104 0.086 Uiso 1 1 calc R . .
C11 C 0.4943(7) 0.1885(2) -0.0188(6) 0.0519(16) Uani 1 1 d . . .
C12 C 0.5542(10) 0.2319(2) -0.0415(8) 0.081(2) Uani 1 1 d . . .
H12A H 0.4881 0.2583 -0.0661 0.098 Uiso 1 1 calc R . .
C13 C 0.7148(13) 0.2358(3) -0.0274(10) 0.116(3) Uani 1 1 d . . .
H13A H 0.7558 0.2648 -0.0429 0.139 Uiso 1 1 calc R . .
C14 C 0.8113(11) 0.1973(5) 0.0088(11) 0.129(4) Uani 1 1 d . . .
H14A H 0.9176 0.2000 0.0157 0.155 Uiso 1 1 calc R . .
C15 C 0.7525(12) 0.1538(4) 0.0360(10) 0.110(3) Uani 1 1 d . . .
H15A H 0.8196 0.1278 0.0643 0.132 Uiso 1 1 calc R . .
C16 C 0.5970(10) 0.1501(3) 0.0205(8) 0.081(2) Uani 1 1 d . . .
H16A H 0.5572 0.1209 0.0367 0.098 Uiso 1 1 calc R . .
C21 C 0.2059(7) 0.23928(17) -0.0363(6) 0.0436(15) Uani 1 1 d . . .
C22 C 0.2072(8) 0.25709(19) 0.0795(6) 0.0557(18) Uani 1 1 d . . .
H22A H 0.2487 0.2389 0.1530 0.067 Uiso 1 1 calc R . .
C23 C 0.1469(9) 0.3021(2) 0.0871(7) 0.072(2) Uani 1 1 d . . .
H23A H 0.1490 0.3141 0.1660 0.086 Uiso 1 1 calc R . .
C24 C 0.0844(9) 0.3289(2) -0.0201(8) 0.075(2) Uani 1 1 d . . .
H24A H 0.0422 0.3589 -0.0142 0.090 Uiso 1 1 calc R . .
C25 C 0.0834(9) 0.3123(2) -0.1345(8) 0.078(2) Uani 1 1 d . . .
H25A H 0.0429 0.3314 -0.2065 0.093 Uiso 1 1 calc R . .
C26 C 0.1420(8) 0.2668(2) -0.1471(6) 0.0649(19) Uani 1 1 d . . .
H26A H 0.1388 0.2552 -0.2266 0.078 Uiso 1 1 calc R . .
C31 C 0.2030(8) 0.15860(19) -0.2047(6) 0.0480(16) Uani 1 1 d . . .
C32 C 0.0517(9) 0.1412(2) -0.2431(7) 0.068(2) Uani 1 1 d . . .
H32A H -0.0048 0.1404 -0.1856 0.082 Uiso 1 1 calc R . .
C33 C -0.0184(10) 0.1249(2) -0.3669(8) 0.081(2) Uani 1 1 d . . .
H33A H -0.1217 0.1135 -0.3928 0.097 Uiso 1 1 calc R . .
C34 C 0.0664(12) 0.1259(2) -0.4505(7) 0.081(2) Uani 1 1 d . . .
H34A H 0.0198 0.1159 -0.5345 0.098 Uiso 1 1 calc R . .
C35 C 0.2180(12) 0.1413(3) -0.4107(8) 0.107(3) Uani 1 1 d . . .
H35A H 0.2769 0.1405 -0.4665 0.128 Uiso 1 1 calc R . .
C36 C 0.2870(11) 0.1584(3) -0.2865(8) 0.093(3) Uani 1 1 d . . .
H36A H 0.3906 0.1696 -0.2605 0.112 Uiso 1 1 calc R . .
O41 O 0.5904(15) 0.0431(4) 0.1865(13) 0.244(5) Uiso 1 1 d . . .
C42 C 0.709(2) 0.0538(5) 0.2992(16) 0.189(5) Uiso 1 1 d . . .
H42A H 0.7184 0.0826 0.3433 0.227 Uiso 1 1 calc R . .
C43 C 0.820(2) 0.0124(6) 0.3397(18) 0.244(8) Uiso 1 1 d . . .
H43A H 0.9011 0.0062 0.4150 0.293 Uiso 1 1 calc R . .
C44 C 0.759(3) -0.0146(7) 0.225(2) 0.257(9) Uiso 1 1 d . . .
H44A H 0.8057 -0.0437 0.2172 0.309 Uiso 1 1 calc R . .
C45 C 0.663(3) -0.0024(9) 0.148(2) 0.327(13) Uiso 1 1 d . . .
H45A H 0.6272 -0.0168 0.0682 0.393 Uiso 1 1 calc R . .

loop_
_atom_site_aniso_label
_atom_site_aniso_U_11
_atom_site_aniso_U_22
_atom_site_aniso_U_33
_atom_site_aniso_U_23
_atom_site_aniso_U_13
_atom_site_aniso_U_12
Au 0.04698(18) 0.03804(13) 0.04064(16) 0.00160(9) 0.00562(11) 0.00209(11)
P 0.0416(11) 0.0427(8) 0.0459(10) -0.0019(6) 0.0128(8) 0.0014(7)
S 0.0799(13) 0.0384(7) 0.0325(9) -0.0021(6) 0.0064(8) 0.0032(7)
C1 0.047(4) 0.035(3) 0.037(3) -0.001(2) 0.004(3) 0.002(3)
N2 0.057(4) 0.039(2) 0.026(3) -0.0014(18) -0.008(2) 0.000(2)
C3 0.052(4) 0.038(3) 0.037(4) 0.005(2) -0.005(3) -0.001(3)
C4 0.053(4) 0.037(3) 0.043(4) 0.001(2) -0.009(3) 0.000(3)
C5 0.056(4) 0.043(3) 0.034(4) -0.006(2) -0.006(3) -0.002(3)
N6 0.056(4) 0.039(2) 0.033(3) -0.0094(19) -0.004(2) -0.001(2)
O7 0.078(3) 0.047(2) 0.044(3) 0.0031(18) -0.027(2) 0.005(2)
O8 0.087(4) 0.046(2) 0.047(3) -0.0096(19) -0.029(2) 0.020(2)
C11 0.046(4) 0.056(4) 0.055(4) -0.015(3) 0.017(3) -0.001(3)
C12 0.047(6) 0.078(5) 0.118(7) -0.005(4) 0.025(5) -0.010(4)
C13 0.079(8) 0.115(7) 0.164(10) -0.027(6) 0.054(7) -0.023(6)
C14 0.049(7) 0.169(10) 0.183(12) -0.099(9) 0.056(7) -0.016(7)
C15 0.049(7) 0.113(7) 0.162(10) -0.041(7) 0.023(6) 0.017(5)
C16 0.054(6) 0.077(5) 0.110(7) -0.020(4) 0.021(5) 0.005(4)
C21 0.037(4) 0.042(3) 0.049(4) 0.002(3) 0.011(3) -0.005(3)
C22 0.067(5) 0.048(3) 0.054(5) -0.007(3) 0.023(4) 0.003(3)
C23 0.084(6) 0.055(4) 0.080(6) -0.011(4) 0.030(5) 0.004(4)
C24 0.062(5) 0.045(4) 0.107(7) -0.010(4) 0.013(5) 0.008(3)
C25 0.077(6) 0.058(4) 0.080(6) 0.016(4) -0.002(4) 0.012(4)
C26 0.075(6) 0.059(4) 0.050(4) 0.002(3) 0.005(4) 0.010(3)
C31 0.047(5) 0.053(3) 0.047(4) -0.006(3) 0.019(4) -0.006(3)
C32 0.051(5) 0.101(5) 0.053(5) -0.024(4) 0.016(4) -0.001(4)
C33 0.052(5) 0.112(6) 0.071(6) -0.030(4) 0.008(4) -0.014(4)
C34 0.085(7) 0.110(6) 0.051(5) -0.023(4) 0.024(5) -0.013(5)
C35 0.091(8) 0.176(9) 0.070(7) -0.048(5) 0.049(6) -0.057(6)
C36 0.083(7) 0.135(7) 0.067(6) -0.037(5) 0.033(5) -0.045(5)

loop_
_atom_type_symbol
_atom_type_description
_atom_type_scat_dispersion_real
_atom_type_scat_dispersion_imag
_atom_type_scat_source
C C 0.0033 0.0016 'International Tables Vol C Tables 4.2.6.8 and 6.1.1.4'
H H 0.0000 0.0000 'International Tables Vol C Tables 4.2.6.8 and 6.1.1.4'
N N 0.0061 0.0033 'International Tables Vol C Tables 4.2.6.8 and 6.1.1.4'
O O 0.0106 0.0060 'International Tables Vol C Tables 4.2.6.8 and 6.1.1.4'
P P 0.1023 0.0942 'International Tables Vol C Tables 4.2.6.8 and 6.1.1.4'
S S 0.1246 0.1234 'International Tables Vol C Tables 4.2.6.8 and 6.1.1.4'
Au Au -2.0133 8.8022 'International Tables Vol C Tables 4.2.6.8 and 6.1.1.4'

loop_
_geom_angle_atom_site_label_1
_geom_angle_atom_site_label_2
_geom_angle_atom_site_label_3
_geom_angle
_geom_angle_site_symmetry_1
_geom_angle_site_symmetry_3
_geom_angle_publ_flag
P Au S 170.67(5) . . ?
C11 P C31 105.6(3) . . ?
C11 P C21 106.0(3) . . ?
C31 P C21 107.1(3) . . ?
C11 P Au 113.1(2) . . ?
C31 P Au 114.4(2) . . ?
C21 P Au 110.0(2) . . ?
C1 S Au 105.1(2) . . ?
N2 C1 N6 120.0(4) . . ?
N2 C1 S 118.6(4) . . ?
N6 C1 S 121.4(4) . . ?
C1 N2 C3 123.3(4) . . ?
O7 C3 C4 127.2(5) . . ?
O7 C3 N2 116.5(5) . . ?
C4 C3 N2 116.3(5) . . ?
C5 C4 C3 121.4(5) . . ?
O8 C5 C4 126.5(5) . . ?
O8 C5 N6 116.6(5) . . ?
C4 C5 N6 116.9(5) . . ?
C1 N6 C5 122.0(4) . . ?
C12 C11 C16 118.8(7) . . ?
C12 C11 P 122.0(5) . . ?
C16 C11 P 119.2(5) . . ?
C11 C12 C13 119.4(7) . . ?
C14 C13 C12 120.3(9) . . ?
C13 C14 C15 120.5(9) . . ?
C16 C15 C14 118.9(9) . . ?
C15 C16 C11 122.0(8) . . ?
C22 C21 C26 119.7(5) . . ?
C22 C21 P 118.8(4) . . ?
C26 C21 P 121.5(5) . . ?
C21 C22 C23 120.0(6) . . ?
C24 C23 C22 120.5(6) . . ?
C25 C24 C23 120.4(6) . . ?
C24 C25 C26 121.1(6) . . ?
C25 C26 C21 118.2(6) . . ?
C36 C31 C32 119.8(6) . . ?
C36 C31 P 121.6(6) . . ?
C32 C31 P 118.6(5) . . ?
C31 C32 C33 120.7(7) . . ?
C34 C33 C32 119.2(7) . . ?
C35 C34 C33 119.9(7) . . ?
C34 C35 C36 120.6(8) . . ?
C31 C36 C35 119.8(8) . . ?
C42 O41 C45 99.1(14) . . ?
O41 C42 C43 110.0(14) . . ?
C44 C43 C42 96.7(16) . . ?
C45 C44 C43 122(3) . . ?
C44 C45 O41 111(3) . . ?

loop_
_geom_bond_atom_site_label_1
_geom_bond_atom_site_label_2
_geom_bond_distance
_geom_bond_site_symmetry_2
_geom_bond_publ_flag
Au P 2.2544(15) . ?
Au S 2.2998(15) . ?
P C11 1.800(6) . ?
P C31 1.810(6) . ?
P C21 1.819(5) . ?
S C1 1.737(5) . ?
C1 N2 1.325(6) . ?
C1 N6 1.326(6) . ?
N2 C3 1.414(6) . ?
C3 O7 1.247(6) . ?
C3 C4 1.395(7) . ?
C4 C5 1.389(7) . ?
C5 O8 1.247(6) . ?
C5 N6 1.430(6) . ?
C11 C12 1.381(8) . ?
C11 C16 1.390(8) . ?
C12 C13 1.395(11) . ?
C13 C14 1.355(12) . ?
C14 C15 1.396(12) . ?
C15 C16 1.347(11) . ?
C21 C22 1.371(8) . ?
C21 C26 1.404(8) . ?
C22 C23 1.381(8) . ?
C23 C24 1.363(9) . ?
C24 C25 1.345(9) . ?
C25 C26 1.398(8) . ?
C31 C36 1.348(9) . ?
C31 C32 1.368(9) . ?
C32 C33 1.388(9) . ?
C33 C34 1.370(10) . ?
C34 C35 1.353(11) . ?
C35 C36 1.398(10) . ?
O41 C42 1.386(16) . ?
O41 C45 1.55(3) . ?
C42 C43 1.495(19) . ?
C43 C44 1.43(2) . ?
C44 C45 1.05(3) . ?
